data_4331684
loop_
_publ_author_name
'Chang, Sheng-Yuan'
'Kavitha, Jakka'
'Li, Shih-Wen'
'Hsu, Chan-Shou'
'Chi, Yun'
'Yeh, Yu-Shan'
'Chou, Pi-Tai'
'Lee, Gene-Hsiang'
'Carty, Arthur J.'
'Tao, Yu-Tai'
'Chien, Chin-Hsiung'

_publ_section_title
;
 Platinum(II) Complexes with Pyridyl Azolate-Based Chelates:&#x00A0;
 Synthesis, Structural Characterization, and Tuning of Photo- and
 Electrophosphorescence
;
_journal_issue 1
_journal_name_full 'Inorganic Chemistry'
_journal_page_first 137
_journal_page_last 146
_journal_paper_doi 10.1021/ic051393b
_journal_volume 45
_journal_year 2006
_chemical_formula_sum 'C24 H30 N8 Pt'
_chemical_formula_weight 625.65
_chemical_name_systematic
; 
 ? 
;
_space_group_IT_number 14
_symmetry_cell_setting monoclinic
_symmetry_space_group_name_Hall '-P 2ybc'
_symmetry_space_group_name_H-M 'P 1 21/c 1'
_atom_sites_solution_hydrogens geom
_atom_sites_solution_primary direct
_atom_sites_solution_secondary difmap
_audit_creation_method SHELXL-97
_cell_angle_alpha 90.00
_cell_angle_beta 91.8682(11)
_cell_angle_gamma 90.00
_cell_formula_units_Z 4
_cell_length_a 6.4321(2)
_cell_length_b 13.3584(5)
_cell_length_c 30.8313(11)
_cell_measurement_reflns_used 2229
_cell_measurement_temperature 295(2)
_cell_measurement_theta_max 19.65
_cell_measurement_theta_min 2.64
_cell_volume 2647.70(16)
_computing_cell_refinement 'Bruker SAINT'
_computing_data_collection 'Bruker SMART'
_computing_data_reduction 'Bruker SAINT'
_computing_molecular_graphics 'Bruker SHELXTL'
_computing_publication_material 'Bruker SHELXTL'
_computing_structure_refinement 'SHELXL-97 (Sheldrick, 1997)'
_computing_structure_solution 'SHELXS-97 (Sheldrick, 1990)'
_diffrn_ambient_temperature 295(2)
_diffrn_measured_fraction_theta_full 1.000
_diffrn_measured_fraction_theta_max 1.000
_diffrn_measurement_device_type 'BRUKER SMART ApexCCD area detector'
_diffrn_measurement_method 'omega scans'
_diffrn_radiation_monochromator graphite
_diffrn_radiation_source 'fine-focus sealed tube'
_diffrn_radiation_type MoK\a
_diffrn_radiation_wavelength 0.71073
_diffrn_reflns_av_R_equivalents 0.0706
_diffrn_reflns_av_sigmaI/netI 0.0677
_diffrn_reflns_limit_h_max 8
_diffrn_reflns_limit_h_min -8
_diffrn_reflns_limit_k_max 17
_diffrn_reflns_limit_k_min -16
_diffrn_reflns_limit_l_max 39
_diffrn_reflns_limit_l_min -40
_diffrn_reflns_number 25258
_diffrn_reflns_theta_full 27.50
_diffrn_reflns_theta_max 27.50
_diffrn_reflns_theta_min 1.32
_exptl_absorpt_coefficient_mu 5.326
_exptl_absorpt_correction_T_max 0.7406
_exptl_absorpt_correction_T_min 0.3494
_exptl_absorpt_correction_type multi-scan
_exptl_crystal_colour orange-yello
_exptl_crystal_density_diffrn 1.570
_exptl_crystal_density_meas 0
_exptl_crystal_density_method 'not measured'
_exptl_crystal_description needle
_exptl_crystal_F_000 1232
_exptl_crystal_size_max 0.25
_exptl_crystal_size_mid 0.10
_exptl_crystal_size_min 0.06
_refine_diff_density_max 1.393
_refine_diff_density_min -0.961
_refine_diff_density_rms 0.362
_refine_ls_extinction_coef 0.0035(2)
_refine_ls_extinction_expression Fc^*^=kFc[1+0.001xFc^2^\l^3^/sin(2\q)]^-1/4^
_refine_ls_extinction_method SHELXL
_refine_ls_goodness_of_fit_ref 1.095
_refine_ls_hydrogen_treatment mixed
_refine_ls_matrix_type full
_refine_ls_number_parameters 293
_refine_ls_number_reflns 6082
_refine_ls_number_restraints 0
_refine_ls_restrained_S_all 1.095
_refine_ls_R_factor_all 0.0835
_refine_ls_R_factor_gt 0.0531
_refine_ls_shift/su_max 0.001
_refine_ls_shift/su_mean 0.000
_refine_ls_structure_factor_coef Fsqd
_refine_ls_weighting_details 'calc w=1/[\s^2^(Fo^2^)+(0.0579P)^2^+0.0000P] where P=(Fo^2^+2Fc^2^)/3'
_refine_ls_weighting_scheme calc
_refine_ls_wR_factor_gt 0.1130
_refine_ls_wR_factor_ref 0.1313
_reflns_number_gt 4380
_reflns_number_total 6082
_reflns_threshold_expression >2sigma(I)
_cod_data_source_file ic051393bsup1.cif
_cod_data_source_block ic10249
_cod_depositor_comments
;
The following automatic conversions were performed:

'_symmetry_cell_setting' value 'Monoclinic' changed to 'monoclinic'
according to /home/saulius/struct/CIF-dictionaries/cif_core.dic
dictionary named 'cif_core.dic' version 2.4.2 from 2011-04-26.

Automatic conversion script
Id: cif_fix_values 1891 2012-01-12 08:04:46Z andrius 
;
_cod_original_sg_symbol_H-M P2(1)/c
_cod_database_code 4331684

loop_
_symmetry_equiv_pos_as_xyz
'x, y, z'
'-x, y+1/2, -z+1/2'
'-x, -y, -z'
'x, -y-1/2, z-1/2'

loop_
_atom_site_label
_atom_site_type_symbol
_atom_site_fract_x
_atom_site_fract_y
_atom_site_fract_z
_atom_site_U_iso_or_equiv
_atom_site_adp_type
_atom_site_occupancy
_atom_site_symmetry_multiplicity
_atom_site_calc_flag
_atom_site_refinement_flags
_atom_site_disorder_assembly
_atom_site_disorder_group
Pt1 Pt 0.25324(4) 0.42032(2) 0.254269(8) 0.04123(14) Uani 1 1 d . . .
N1 N -0.0172(8) 0.3448(4) 0.24770(18) 0.0424(14) Uani 1 1 d . . .
N2 N 0.2059(9) 0.3812(5) 0.31557(19) 0.0486(15) Uani 1 1 d . . .
N3 N 0.3095(11) 0.4020(5) 0.3538(2) 0.0612(19) Uani 1 1 d . . .
N4 N -0.3757(11) 0.2307(5) 0.2455(2) 0.0589(18) Uani 1 1 d . . .
N5 N 0.5243(8) 0.4971(4) 0.26110(18) 0.0409(14) Uani 1 1 d . . .
N6 N 0.2983(9) 0.4600(5) 0.19321(19) 0.0475(15) Uani 1 1 d . . .
N7 N 0.1895(10) 0.4416(5) 0.1557(2) 0.0547(18) Uani 1 1 d . . .
N8 N 0.8864(10) 0.6101(5) 0.2629(2) 0.0578(18) Uani 1 1 d . . .
C1 C -0.1192(11) 0.3260(5) 0.2099(2) 0.0474(18) Uani 1 1 d . . .
H1A H -0.0694 0.3513 0.1841 0.057 Uiso 1 1 calc R . .
C2 C -0.3046(11) 0.2671(6) 0.2095(3) 0.054(2) Uani 1 1 d . . .
C3 C -0.2710(11) 0.2471(6) 0.2802(3) 0.054(2) Uani 1 1 d . . .
H3A H -0.3185 0.2176 0.3053 0.065 Uiso 1 1 calc R . .
C4 C -0.0913(11) 0.3051(5) 0.2844(2) 0.0460(18) Uani 1 1 d . . .
C5 C 0.0310(11) 0.3281(6) 0.3232(2) 0.0496(18) Uani 1 1 d . . .
C6 C 0.0220(13) 0.3152(6) 0.3669(3) 0.061(2) Uani 1 1 d . . .
H6A H -0.0810 0.2818 0.3816 0.073 Uiso 1 1 calc R . .
C7 C 0.1952(13) 0.3615(7) 0.3849(3) 0.062(2) Uani 1 1 d . A .
C8 C 0.2669(17) 0.3759(10) 0.4315(3) 0.083(3) Uani 1 1 d . . .
C9 C 0.149(4) 0.3080(18) 0.4613(8) 0.108(8) Uiso 0.50 1 d P A 1
H9A H 0.1824 0.2395 0.4552 0.162 Uiso 0.50 1 calc PR A 1
H9B H 0.0025 0.3184 0.4568 0.162 Uiso 0.50 1 calc PR A 1
H9C H 0.1881 0.3230 0.4910 0.162 Uiso 0.50 1 calc PR A 1
C10 C 0.495(3) 0.364(2) 0.4381(7) 0.097(7) Uiso 0.50 1 d P A 1
H10A H 0.5342 0.2965 0.4314 0.145 Uiso 0.50 1 calc PR A 1
H10B H 0.5342 0.3786 0.4678 0.145 Uiso 0.50 1 calc PR A 1
H10C H 0.5657 0.4094 0.4194 0.145 Uiso 0.50 1 calc PR A 1
C11 C 0.220(4) 0.4823(18) 0.4452(8) 0.101(7) Uiso 0.50 1 d P A 1
H11A H 0.3140 0.5275 0.4318 0.152 Uiso 0.50 1 calc PR A 1
H11B H 0.2356 0.4878 0.4762 0.152 Uiso 0.50 1 calc PR A 1
H11C H 0.0794 0.4990 0.4364 0.152 Uiso 0.50 1 calc PR A 1
C9' C 0.083(5) 0.389(3) 0.4630(11) 0.155(12) Uiso 0.50 1 d P A 2
H9'A H 0.0280 0.3245 0.4702 0.233 Uiso 0.50 1 calc PR A 2
H9'B H -0.0247 0.4286 0.4491 0.233 Uiso 0.50 1 calc PR A 2
H9'C H 0.1320 0.4220 0.4890 0.233 Uiso 0.50 1 calc PR A 2
C10' C 0.403(5) 0.289(2) 0.4448(10) 0.157(12) Uiso 0.50 1 d P A 2
H10D H 0.3616 0.2305 0.4285 0.235 Uiso 0.50 1 calc PR A 2
H10E H 0.3897 0.2759 0.4752 0.235 Uiso 0.50 1 calc PR A 2
H10F H 0.5456 0.3044 0.4392 0.235 Uiso 0.50 1 calc PR A 2
C11' C 0.400(5) 0.471(3) 0.4370(10) 0.153(12) Uiso 0.50 1 d P A 2
H11D H 0.5444 0.4532 0.4359 0.230 Uiso 0.50 1 calc PR A 2
H11E H 0.3733 0.5012 0.4644 0.230 Uiso 0.50 1 calc PR A 2
H11F H 0.3651 0.5169 0.4140 0.230 Uiso 0.50 1 calc PR A 2
C12 C -0.4132(12) 0.2488(6) 0.1665(3) 0.068(2) Uani 1 1 d . . .
H12A H -0.5347 0.2085 0.1706 0.102 Uiso 1 1 calc R . .
H12B H -0.3211 0.2144 0.1477 0.102 Uiso 1 1 calc R . .
H12C H -0.4536 0.3116 0.1537 0.102 Uiso 1 1 calc R . .
C13 C 0.6263(11) 0.5155(5) 0.2983(2) 0.0492(18) Uani 1 1 d . . .
H13A H 0.5762 0.4902 0.3241 0.059 Uiso 1 1 calc R . .
C14 C 0.8083(13) 0.5727(6) 0.2993(3) 0.053(2) Uani 1 1 d . . .
C15 C 0.7827(12) 0.5897(6) 0.2265(3) 0.061(2) Uani 1 1 d . . .
H15A H 0.8356 0.6139 0.2008 0.073 Uiso 1 1 calc R . .
C16 C 0.5983(11) 0.5344(6) 0.2238(2) 0.0450(17) Uani 1 1 d . . .
C17 C 0.4735(11) 0.5122(5) 0.1854(2) 0.0456(17) Uani 1 1 d . . .
C18 C 0.4789(13) 0.5288(6) 0.1412(3) 0.059(2) Uani 1 1 d . . .
H18A H 0.5801 0.5626 0.1260 0.071 Uiso 1 1 calc R . .
C19 C 0.2980(13) 0.4835(7) 0.1244(3) 0.062(2) Uani 1 1 d . B .
C20 C 0.2183(16) 0.4735(10) 0.0778(3) 0.080(3) Uani 1 1 d . . .
C21 C 0.319(3) 0.5599(16) 0.0492(7) 0.098(7) Uiso 0.50 1 d P B 1
H21A H 0.3889 0.6074 0.0680 0.147 Uiso 0.50 1 calc PR B 1
H21B H 0.2120 0.5932 0.0324 0.147 Uiso 0.50 1 calc PR B 1
H21C H 0.4179 0.5309 0.0302 0.147 Uiso 0.50 1 calc PR B 1
C22 C 0.282(5) 0.374(2) 0.0621(9) 0.111(8) Uiso 0.50 1 d P B 1
H22A H 0.4243 0.3764 0.0540 0.166 Uiso 0.50 1 calc PR B 1
H22B H 0.1954 0.3557 0.0374 0.166 Uiso 0.50 1 calc PR B 1
H22C H 0.2664 0.3255 0.0847 0.166 Uiso 0.50 1 calc PR B 1
C23 C -0.010(3) 0.4926(19) 0.0738(7) 0.093(7) Uiso 0.50 1 d P B 1
H23A H -0.0350 0.5633 0.0753 0.140 Uiso 0.50 1 calc PR B 1
H23B H -0.0783 0.4595 0.0970 0.140 Uiso 0.50 1 calc PR B 1
H23C H -0.0626 0.4674 0.0464 0.140 Uiso 0.50 1 calc PR B 1
C21' C 0.377(6) 0.443(3) 0.0494(13) 0.186(17) Uiso 0.50 1 d P B 2
H21D H 0.4764 0.4958 0.0465 0.278 Uiso 0.50 1 calc PR B 2
H21E H 0.3161 0.4269 0.0214 0.278 Uiso 0.50 1 calc PR B 2
H21F H 0.4464 0.3844 0.0612 0.278 Uiso 0.50 1 calc PR B 2
C22' C 0.078(5) 0.374(2) 0.0737(10) 0.137(10) Uiso 0.50 1 d P B 2
H22D H 0.0582 0.3462 0.1021 0.205 Uiso 0.50 1 calc PR B 2
H22E H 0.1474 0.3251 0.0563 0.205 Uiso 0.50 1 calc PR B 2
H22F H -0.0544 0.3898 0.0603 0.205 Uiso 0.50 1 calc PR B 2
C23' C 0.078(6) 0.558(3) 0.0675(11) 0.174(14) Uiso 0.50 1 d P B 2
H23D H 0.1545 0.6198 0.0695 0.260 Uiso 0.50 1 calc PR B 2
H23G H -0.0327 0.5595 0.0877 0.260 Uiso 0.50 1 calc PR B 2
H23E H 0.0203 0.5506 0.0385 0.260 Uiso 0.50 1 calc PR B 2
C24 C 0.9184(13) 0.5947(6) 0.3415(3) 0.067(2) Uani 1 1 d . . .
H24A H 1.0399 0.6343 0.3365 0.101 Uiso 1 1 calc R . .
H24B H 0.9590 0.5330 0.3554 0.101 Uiso 1 1 calc R . .
H24C H 0.8272 0.6310 0.3599 0.101 Uiso 1 1 calc R . .

loop_
_atom_site_aniso_label
_atom_site_aniso_U_11
_atom_site_aniso_U_22
_atom_site_aniso_U_33
_atom_site_aniso_U_23
_atom_site_aniso_U_13
_atom_site_aniso_U_12
Pt1 0.03616(18) 0.0410(2) 0.0464(2) -0.00249(13) 0.00019(12) -0.00207(14)
N1 0.036(3) 0.037(3) 0.055(4) -0.001(3) 0.005(3) 0.006(3)
N2 0.043(4) 0.055(4) 0.047(4) -0.005(3) 0.001(3) 0.000(3)
N3 0.060(4) 0.074(5) 0.049(4) -0.004(3) -0.008(3) -0.003(4)
N4 0.052(4) 0.045(4) 0.080(5) 0.005(4) 0.014(4) -0.010(3)
N5 0.033(3) 0.039(3) 0.051(4) -0.003(3) 0.001(3) 0.000(3)
N6 0.040(4) 0.056(4) 0.046(4) -0.003(3) 0.001(3) 0.002(3)
N7 0.046(4) 0.072(5) 0.046(4) -0.003(3) 0.001(3) -0.006(3)
N8 0.041(4) 0.055(4) 0.077(5) -0.005(4) -0.004(3) -0.003(3)
C1 0.048(4) 0.035(4) 0.059(5) -0.004(3) 0.004(3) 0.004(3)
C2 0.032(4) 0.044(5) 0.085(6) -0.011(4) -0.007(4) -0.003(4)
C3 0.037(4) 0.036(4) 0.089(6) 0.011(4) -0.005(4) -0.007(3)
C4 0.036(4) 0.040(4) 0.061(5) -0.001(3) 0.003(3) 0.000(3)
C5 0.046(5) 0.046(5) 0.058(5) -0.001(4) 0.005(3) -0.002(4)
C6 0.068(6) 0.062(6) 0.055(5) 0.008(4) 0.020(4) -0.004(4)
C7 0.062(5) 0.078(6) 0.046(5) 0.004(4) 0.000(4) -0.007(5)
C8 0.081(7) 0.115(9) 0.053(6) 0.005(5) -0.003(5) -0.016(7)
C12 0.050(5) 0.067(6) 0.086(6) -0.005(5) -0.019(4) -0.008(4)
C13 0.049(4) 0.043(5) 0.056(5) -0.005(3) -0.002(3) -0.001(4)
C14 0.046(5) 0.041(5) 0.069(5) -0.003(4) -0.009(4) 0.006(4)
C15 0.044(5) 0.059(6) 0.079(6) 0.012(5) 0.005(4) -0.007(4)
C16 0.035(4) 0.039(4) 0.061(5) -0.009(4) 0.003(3) 0.000(3)
C17 0.038(4) 0.047(5) 0.052(4) 0.000(3) 0.005(3) 0.000(3)
C18 0.059(5) 0.055(5) 0.065(5) 0.005(4) 0.022(4) 0.002(4)
C19 0.051(5) 0.082(7) 0.054(5) -0.007(4) 0.004(4) -0.002(5)
C20 0.072(7) 0.120(9) 0.048(5) 0.005(5) 0.004(4) -0.003(7)
C24 0.055(5) 0.061(6) 0.084(6) -0.002(4) -0.018(4) -0.006(4)

loop_
_atom_type_symbol
_atom_type_description
_atom_type_scat_dispersion_real
_atom_type_scat_dispersion_imag
_atom_type_scat_source
C C 0.0033 0.0016 'International Tables Vol C Tables 4.2.6.8 and 6.1.1.4'
H H 0.0000 0.0000 'International Tables Vol C Tables 4.2.6.8 and 6.1.1.4'
N N 0.0061 0.0033 'International Tables Vol C Tables 4.2.6.8 and 6.1.1.4'
Pt Pt -1.7033 8.3905 'International Tables Vol C Tables 4.2.6.8 and 6.1.1.4'

loop_
_geom_angle_atom_site_label_1
_geom_angle_atom_site_label_2
_geom_angle_atom_site_label_3
_geom_angle
N6 Pt1 N2 179.5(2)
N6 Pt1 N1 101.0(2)
N2 Pt1 N1 78.8(2)
N6 Pt1 N5 79.2(2)
N2 Pt1 N5 101.0(2)
N1 Pt1 N5 179.6(2)
C1 N1 C4 118.6(6)
C1 N1 Pt1 125.2(5)
C4 N1 Pt1 116.0(5)
C5 N2 N3 110.0(6)
C5 N2 Pt1 117.0(5)
N3 N2 Pt1 132.9(5)
C7 N3 N2 105.8(7)
C3 N4 C2 117.5(7)
C13 N5 C16 119.3(6)
C13 N5 Pt1 125.7(5)
C16 N5 Pt1 115.0(4)
C17 N6 N7 110.5(6)
C17 N6 Pt1 117.1(5)
N7 N6 Pt1 132.3(5)
C19 N7 N6 105.9(6)
C15 N8 C14 116.3(7)
N1 C1 C2 119.7(7)
N4 C2 C1 120.7(7)
N4 C2 C12 121.6(7)
C1 C2 C12 117.6(8)
N4 C3 C4 126.4(8)
N1 C4 C3 116.9(7)
N1 C4 C5 114.4(7)
C3 C4 C5 128.7(8)
N2 C5 C6 107.4(7)
N2 C5 C4 113.6(7)
C6 C5 C4 138.9(8)
C5 C6 C7 106.5(7)
N3 C7 C6 110.3(7)
N3 C7 C8 118.2(8)
C6 C7 C8 131.4(8)
C10 C8 C7 112.8(12)
C10 C8 C10' 46.8(13)
C7 C8 C10' 108.6(14)
C10 C8 C9 111.4(15)
C7 C8 C9 111.1(12)
C10' C8 C9 70.7(14)
C10 C8 C11 105.5(15)
C7 C8 C11 109.1(12)
C10' C8 C11 140.2(17)
C9 C8 C11 106.5(15)
C10 C8 C11' 61.8(16)
C7 C8 C11' 111.3(14)
C10' C8 C11' 107(2)
C9 C8 C11' 135.7(16)
C11 C8 C11' 46.5(15)
C10 C8 C9' 133.8(16)
C7 C8 C9' 113.0(15)
C10' C8 C9' 111.3(18)
C9 C8 C9' 44.5(13)
C11 C8 C9' 63.9(15)
C11' C8 C9' 105.7(19)
N5 C13 C14 120.6(7)
N8 C14 C13 121.6(7)
N8 C14 C24 118.5(8)
C13 C14 C24 119.9(8)
N8 C15 C16 124.5(8)
N5 C16 C15 117.7(7)
N5 C16 C17 114.9(6)
C15 C16 C17 127.4(8)
N6 C17 C18 107.9(7)
N6 C17 C16 113.8(7)
C18 C17 C16 138.3(8)
C17 C18 C19 104.4(7)
N7 C19 C18 111.3(7)
N7 C19 C20 118.7(8)
C18 C19 C20 130.0(8)
C21' C20 C22 47.8(16)
C21' C20 C23' 122(2)
C22 C20 C23' 142.4(18)
C21' C20 C23 136.0(19)
C22 C20 C23 114.1(16)
C23' C20 C23 42.0(14)
C21' C20 C19 112.3(18)
C22 C20 C19 107.6(13)
C23' C20 C19 108.8(16)
C23 C20 C19 111.5(11)
C21' C20 C21 63.8(16)
C22 C20 C21 110.2(15)
C23' C20 C21 65.5(16)
C23 C20 C21 104.2(14)
C19 C20 C21 109.1(11)
C21' C20 C22' 97(2)
C22 C20 C22' 52.3(14)
C23' C20 C22' 106(2)
C23 C20 C22' 65.8(16)
C19 C20 C22' 108.6(13)
C21 C20 C22' 142.0(14)

loop_
_geom_bond_atom_site_label_1
_geom_bond_atom_site_label_2
_geom_bond_distance
Pt1 N6 1.986(6)
Pt1 N2 1.994(6)
Pt1 N1 2.016(5)
Pt1 N5 2.028(5)
N1 C1 1.342(8)
N1 C4 1.351(9)
N2 C5 1.357(9)
N2 N3 1.363(8)
N3 C7 1.342(10)
N4 C3 1.264(10)
N4 C2 1.308(11)
N5 C13 1.327(8)
N5 C16 1.354(9)
N6 C17 1.353(8)
N6 N7 1.356(8)
N7 C19 1.333(10)
N8 C15 1.315(11)
N8 C14 1.340(11)
C1 C2 1.428(10)
C2 C12 1.498(10)
C3 C4 1.394(9)
C4 C5 1.442(10)
C5 C6 1.361(10)
C6 C7 1.376(11)
C7 C8 1.506(12)
C8 C10 1.49(2)
C8 C10' 1.51(3)
C8 C9 1.51(2)
C8 C11 1.52(3)
C8 C11' 1.53(3)
C8 C9' 1.56(3)
C13 C14 1.397(10)
C14 C24 1.492(10)
C15 C16 1.398(10)
C16 C17 1.440(9)
C17 C18 1.382(10)
C18 C19 1.397(11)
C19 C20 1.513(11)
C20 C21' 1.43(4)
C20 C22 1.47(3)
C20 C23' 1.48(3)
C20 C23 1.49(2)
C20 C21 1.60(2)
C20 C22' 1.61(3)
